data_7124713
loop_
_publ_author_name
'Fowler, Jonathan M.'
'Thorp-Greenwood, Flora L'
'Warriner, Stuart L.'
'Willans, Charlotte E.'
'Hardie, Michaele J.'

_publ_section_title
;
 M12L8 metallo-supramolecular cube with cyclotriguaiacylene-type ligand:
 spontaneous resolution of cube and its constituent host ligand.
;
_journal_issue 56
_journal_name_full 'Chemical communications (Cambridge, England)'
_journal_page_first 8699
_journal_page_last 8702
_journal_paper_doi 10.1039/c6cc04130b
_journal_volume 52
_journal_year 2016
_chemical_formula_sum 'C36 H41 N3 O10 S3'
_chemical_formula_weight 771.90
_chemical_name_systematic
; 
 tris-(4-methylthiazolyl)cyclotriguaiacylene hydrate
;
_space_group_IT_number 173
_space_group_name_Hall 'P 6c'
_space_group_name_H-M_alt 'P 63'
_symmetry_cell_setting hexagonal
_symmetry_space_group_name_H-M 'P 63'
_atom_sites_solution_hydrogens geom
_atom_sites_solution_primary direct
_atom_sites_solution_secondary difmap
_audit_creation_method SHELXL-97
_audit_update_record
;
2016-03-24 deposited with the CCDC.
2016-06-16 downloaded from the CCDC.
;
_cell_angle_alpha 90.00
_cell_angle_beta 90.00
_cell_angle_gamma 120.00
_cell_formula_units_Z 2
_cell_length_a 14.5223(19)
_cell_length_b 14.5223(19)
_cell_length_c 10.2703(12)
_cell_measurement_reflns_used 866
_cell_measurement_temperature 110(2)
_cell_measurement_theta_max 66.1350
_cell_measurement_theta_min 3.5180
_cell_volume 1875.8(4)
_computing_structure_refinement 'SHELXL-97 (Sheldrick, 1997)'
_computing_structure_solution 'SHELXS-97 (Sheldrick, 1990)'
_diffrn_ambient_temperature 110(2)
_diffrn_detector 'CCD plate'
_diffrn_detector_area_resol_mean 5.3095
_diffrn_detector_type Atlas
_diffrn_measured_fraction_theta_full 0.981
_diffrn_measured_fraction_theta_max 0.981
_diffrn_measurement_device 'four-circle diffractometer'
_diffrn_radiation_monochromator mirror
_diffrn_radiation_probe x-ray
_diffrn_radiation_type CuK\a
_diffrn_radiation_wavelength 1.54184
_diffrn_reflns_av_R_equivalents 0.0604
_diffrn_reflns_av_sigmaI/netI 0.1047
_diffrn_reflns_limit_h_max 12
_diffrn_reflns_limit_h_min -18
_diffrn_reflns_limit_k_max 16
_diffrn_reflns_limit_k_min -12
_diffrn_reflns_limit_l_max 11
_diffrn_reflns_limit_l_min -12
_diffrn_reflns_number 4447
_diffrn_reflns_theta_full 73.42
_diffrn_reflns_theta_max 73.42
_diffrn_reflns_theta_min 3.51
_diffrn_source 'sealed X-ray tube'
_diffrn_source_type 'SuperNova (Cu) X-ray Source'
_exptl_absorpt_coefficient_mu 2.317
_exptl_absorpt_correction_T_max 0.9551
_exptl_absorpt_correction_T_min 0.7225
_exptl_absorpt_correction_type multi-scan
_exptl_absorpt_process_details
;
CrysAlisPro, Agilent Technologies,
Version 1.171.37.34 (release 22-05-2014 CrysAlis171 .NET)
(compiled May 22 2014,16:03:01)
Empirical absorption correction using spherical harmonics,
 implemented in SCALE3 ABSPACK scaling algorithm.
;
_exptl_crystal_colour yellow
_exptl_crystal_density_diffrn 1.367
_exptl_crystal_density_method 'not measured'
_exptl_crystal_description needle
_exptl_crystal_F_000 812
_exptl_crystal_size_max 0.15
_exptl_crystal_size_mid 0.05
_exptl_crystal_size_min 0.02
_refine_diff_density_max 1.332
_refine_diff_density_min -0.326
_refine_diff_density_rms 0.113
_refine_ls_abs_structure_details 'Flack H D (1983), Acta Cryst. A39, 876-881'
_refine_ls_abs_structure_Flack -0.07(7)
_refine_ls_extinction_method none
_refine_ls_goodness_of_fit_ref 0.997
_refine_ls_hydrogen_treatment noref
_refine_ls_matrix_type full
_refine_ls_number_parameters 158
_refine_ls_number_reflns 2236
_refine_ls_number_restraints 1
_refine_ls_restrained_S_all 0.996
_refine_ls_R_factor_all 0.1323
_refine_ls_R_factor_gt 0.0886
_refine_ls_shift/su_max 0.000
_refine_ls_shift/su_mean 0.000
_refine_ls_structure_factor_coef Fsqd
_refine_ls_weighting_details 'calc w=1/[\s^2^(Fo^2^)+(0.1467P)^2^+0.0000P] where P=(Fo^2^+2Fc^2^)/3'
_refine_ls_weighting_scheme calc
_refine_ls_wR_factor_gt 0.2260
_refine_ls_wR_factor_ref 0.2598
_reflns_number_gt 1394
_reflns_number_total 2236
_reflns_threshold_expression >2sigma(I)
_cod_data_source_file c6cc04130b2.cif
_cod_data_source_block c
_cod_original_sg_symbol_H-M P6(3)
_cod_database_code 7124713

loop_
_symmetry_equiv_pos_as_xyz
'x, y, z'
'x-y, x, z+1/2'
'-y, x-y, z'
'-x, -y, z+1/2'
'-x+y, -x, z'
'y, -x+y, z+1/2'

loop_
_atom_site_label
_atom_site_type_symbol
_atom_site_fract_x
_atom_site_fract_y
_atom_site_fract_z
_atom_site_U_iso_or_equiv
_atom_site_adp_type
_atom_site_occupancy
_atom_site_symmetry_multiplicity
_atom_site_calc_flag
_atom_site_refinement_flags
S1 S -0.66746(16) -0.50074(17) -0.1047(3) 0.0648(6) Uani 1 1 d .
O1 O -0.1694(4) -0.3811(4) 0.0965(5) 0.0497(12) Uani 1 1 d .
O2 O -0.3249(4) -0.3416(4) 0.1027(5) 0.0433(11) Uani 1 1 d .
O3 O -0.2887(6) -0.4517(6) -0.1528(9) 0.092(3) Uani 1 1 d .
O4 O -0.3333 -0.6667 -0.2122(13) 0.092(4) Uani 1 3 d S
N1 N -0.4660(6) -0.4150(5) -0.1226(6) 0.0551(16) Uani 1 1 d .
C1 C -0.0582(5) -0.1571(5) 0.3321(7) 0.0413(15) Uani 1 1 d .
C2 C -0.0674(6) -0.2404(6) 0.2526(6) 0.0427(15) Uani 1 1 d .
H2 H -0.0113 -0.2561 0.2516 0.051 Uiso 1 1 calc R
C3 C -0.1555(6) -0.2992(5) 0.1769(6) 0.0405(14) Uani 1 1 d .
C4 C -0.2393(5) -0.2784(5) 0.1792(6) 0.0372(14) Uani 1 1 d .
C5 C -0.2318(6) -0.1964(6) 0.2566(6) 0.0411(15) Uani 1 1 d .
H5 H -0.2891 -0.1825 0.2585 0.049 Uiso 1 1 calc R
C6 C -0.1402(5) -0.1334(5) 0.3324(6) 0.0403(15) Uani 1 1 d .
C7 C -0.1391(6) -0.0437(6) 0.4090(7) 0.0478(16) Uani 1 1 d .
H7A H -0.2122 -0.0670 0.4395 0.057 Uiso 1 1 calc R
H7B H -0.0937 -0.0292 0.4869 0.057 Uiso 1 1 calc R
C8 C -0.0774(7) -0.3838(8) 0.0597(8) 0.057(2) Uani 1 1 d .
H8A H -0.0257 -0.3151 0.0219 0.086 Uiso 1 1 calc R
H8B H -0.0962 -0.4402 -0.0048 0.086 Uiso 1 1 calc R
H8C H -0.0463 -0.3979 0.1365 0.086 Uiso 1 1 calc R
C9 C -0.3990(6) -0.3064(6) 0.0804(7) 0.0511(18) Uani 1 1 d .
H9A H -0.3629 -0.2361 0.0371 0.061 Uiso 1 1 calc R
H9B H -0.4276 -0.2986 0.1647 0.061 Uiso 1 1 calc R
C10 C -0.4871(6) -0.3835(6) -0.0021(8) 0.0498(17) Uani 1 1 d .
C11 C -0.5930(7) -0.4246(7) 0.0232(9) 0.061(2) Uani 1 1 d .
H11 H -0.6211 -0.4126 0.1007 0.073 Uiso 1 1 calc R
C12 C -0.5563(7) -0.4768(7) -0.1812(10) 0.066(2) Uani 1 1 d .
H12 H -0.5585 -0.5068 -0.2641 0.079 Uiso 1 1 calc R

loop_
_atom_site_aniso_label
_atom_site_aniso_U_11
_atom_site_aniso_U_22
_atom_site_aniso_U_33
_atom_site_aniso_U_23
_atom_site_aniso_U_13
_atom_site_aniso_U_12
S1 0.0506(11) 0.0554(12) 0.0777(12) -0.0110(12) 0.0001(12) 0.0184(9)
O1 0.054(3) 0.040(3) 0.055(3) -0.003(2) 0.000(3) 0.024(2)
O2 0.040(2) 0.038(3) 0.050(2) 0.002(2) 0.003(2) 0.019(2)
O3 0.067(4) 0.075(5) 0.129(7) -0.017(5) -0.003(4) 0.033(4)
O4 0.091(6) 0.091(6) 0.094(9) 0.000 0.000 0.046(3)
N1 0.064(4) 0.047(3) 0.049(3) -0.009(3) 0.005(3) 0.024(3)
C1 0.044(4) 0.042(4) 0.033(3) 0.007(3) 0.006(3) 0.018(3)
C2 0.048(4) 0.040(4) 0.041(3) 0.011(3) 0.005(3) 0.023(3)
C3 0.048(4) 0.033(3) 0.039(3) 0.003(3) 0.006(3) 0.019(3)
C4 0.039(3) 0.027(3) 0.039(3) 0.005(2) 0.009(3) 0.011(3)
C5 0.045(4) 0.044(4) 0.035(3) 0.006(3) 0.008(3) 0.023(3)
C6 0.049(4) 0.040(3) 0.025(2) 0.005(3) 0.009(3) 0.017(3)
C7 0.054(4) 0.054(4) 0.036(3) 0.002(3) 0.007(3) 0.027(3)
C8 0.062(5) 0.067(5) 0.058(4) 0.003(4) 0.004(4) 0.045(5)
C9 0.052(4) 0.046(4) 0.051(4) 0.000(3) 0.004(3) 0.021(3)
C10 0.048(4) 0.045(4) 0.056(4) -0.007(3) 0.001(3) 0.023(4)
C11 0.051(5) 0.064(5) 0.072(5) -0.003(4) 0.009(4) 0.032(4)
C12 0.071(6) 0.053(5) 0.065(5) -0.017(4) -0.001(5) 0.025(4)

loop_
_atom_type_symbol
_atom_type_description
_atom_type_scat_dispersion_real
_atom_type_scat_dispersion_imag
_atom_type_scat_source
C C 0.0181 0.0091 'International Tables Vol C Tables 4.2.6.8 and 6.1.1.4'
H H 0.0000 0.0000 'International Tables Vol C Tables 4.2.6.8 and 6.1.1.4'
N N 0.0311 0.0180 'International Tables Vol C Tables 4.2.6.8 and 6.1.1.4'
O O 0.0492 0.0322 'International Tables Vol C Tables 4.2.6.8 and 6.1.1.4'
S S 0.3331 0.5567 'International Tables Vol C Tables 4.2.6.8 and 6.1.1.4'

loop_
_geom_angle_atom_site_label_1
_geom_angle_atom_site_label_2
_geom_angle_atom_site_label_3
_geom_angle
_geom_angle_site_symmetry_1
_geom_angle_site_symmetry_3
C12 S1 C11 89.7(4) . .
C3 O1 C8 116.9(6) . .
C4 O2 C9 116.7(5) . .
C12 N1 C10 108.7(7) . .
C6 C1 C2 119.2(7) . .
C6 C1 C7 123.8(6) . 3
C2 C1 C7 117.0(6) . 3
C3 C2 C1 121.4(7) . .
C2 C3 O1 124.6(7) . .
C2 C3 C4 120.0(6) . .
O1 C3 C4 115.5(6) . .
O2 C4 C5 124.1(6) . .
O2 C4 C3 116.4(5) . .
C5 C4 C3 119.5(6) . .
C4 C5 C6 121.0(7) . .
C1 C6 C5 118.8(6) . .
C1 C6 C7 124.7(6) . .
C5 C6 C7 116.4(6) . .
C1 C7 C6 113.7(5) 5 .
O2 C9 C10 110.1(6) . .
C11 C10 N1 114.0(7) . .
C11 C10 C9 125.5(8) . .
N1 C10 C9 120.4(7) . .
C10 C11 S1 110.2(6) . .
N1 C12 S1 117.4(7) . .

loop_
_geom_bond_atom_site_label_1
_geom_bond_atom_site_label_2
_geom_bond_distance
_geom_bond_site_symmetry_2
S1 C12 1.668(10) .
S1 C11 1.709(10) .
O1 C3 1.377(8) .
O1 C8 1.408(9) .
O2 C4 1.366(8) .
O2 C9 1.422(10) .
N1 C12 1.308(12) .
N1 C10 1.405(10) .
C1 C6 1.395(10) .
C1 C2 1.410(10) .
C1 C7 1.514(10) 3
C2 C3 1.370(10) .
C3 C4 1.394(9) .
C4 C5 1.389(9) .
C5 C6 1.413(10) .
C6 C7 1.515(10) .
C7 C1 1.514(10) 5
C9 C10 1.475(11) .
C10 C11 1.368(12) .
